data_2012149
loop_
_publ_author_name
'Yatsenko, Alexandr V.'
'Paseshnichenko, Ksenia A.'

_publ_section_title
;
 Differently coloured polymorphs of 4-[(2-nitrophenyl)azo]phenol
;
_journal_issue 8
_journal_name_full 'Acta Crystallographica Section C'
_journal_page_first 961
_journal_page_last 964
_journal_paper_doi 10.1107/S0108270101007594
_journal_volume 57
_journal_year 2001
_chemical_formula_moiety 'C12 H9 N3 O3'
_chemical_formula_sum 'C12 H9 N3 O3'
_chemical_formula_weight 243.22
_chemical_name_systematic
;
 4-[(2-nitrophenyl)azo]phenol
;
_space_group_IT_number 14
_symmetry_cell_setting monoclinic
_symmetry_space_group_name_Hall '-P 2yn'
_symmetry_space_group_name_H-M 'P 1 21/n 1'
_audit_creation_method SHELXL97
_cell_angle_alpha 90
_cell_angle_beta 92.73(3)
_cell_angle_gamma 90
_cell_formula_units_Z 8
_cell_length_a 3.8230(10)
_cell_length_b 23.014(8)
_cell_length_c 25.437(9)
_cell_measurement_reflns_used 22
_cell_measurement_temperature 293(2)
_cell_measurement_theta_max 12.78
_cell_measurement_theta_min 11.16
_cell_volume 2235.5(13)
_computing_cell_refinement 'CAD-4 Software'
_computing_data_collection 'CAD-4 Software (Enraf-Nonius, 1989)'
_computing_data_reduction 'PROFIT (Streltsov & Zavodnik, 1989)'
_computing_molecular_graphics 'ORTEP-3 (Farrugia, 1997) and PLUTON92 (Spek, 1992)'
_computing_publication_material 'PARST (Nardelli, 1983)'
_computing_structure_refinement 'SHELXL97 (Sheldrick, 1997)'
_computing_structure_solution 'SHELXS97 (Sheldrick, 1990)'
_diffrn_ambient_temperature 293(2)
_diffrn_measured_fraction_theta_full 1.000
_diffrn_measured_fraction_theta_max 1.000
_diffrn_measurement_device 'Enraf-Nonius CAD-4'
_diffrn_measurement_method 'non-profiled \w scans'
_diffrn_radiation_monochromator graphite
_diffrn_radiation_source 'fine-focus sealed tube'
_diffrn_radiation_type MoK\a
_diffrn_radiation_wavelength .71073
_diffrn_reflns_av_R_equivalents .046
_diffrn_reflns_av_sigmaI/netI .119
_diffrn_reflns_limit_h_max 4
_diffrn_reflns_limit_h_min 0
_diffrn_reflns_limit_k_max 27
_diffrn_reflns_limit_k_min 0
_diffrn_reflns_limit_l_max 30
_diffrn_reflns_limit_l_min -30
_diffrn_reflns_number 4574
_diffrn_reflns_theta_full 24.99
_diffrn_reflns_theta_max 24.99
_diffrn_reflns_theta_min 1.19
_diffrn_standards_decay_% 0
_diffrn_standards_interval_time 80
_diffrn_standards_number 3
_exptl_absorpt_coefficient_mu .107
_exptl_absorpt_correction_type none
_exptl_crystal_colour orange
_exptl_crystal_density_diffrn 1.445
_exptl_crystal_density_method 'not measured'
_exptl_crystal_description needle
_exptl_crystal_F_000 1008
_exptl_crystal_size_max .39
_exptl_crystal_size_mid .12
_exptl_crystal_size_min .07
_refine_diff_density_max .16
_refine_diff_density_min -.15
_refine_ls_extinction_method none
_refine_ls_goodness_of_fit_ref .980
_refine_ls_hydrogen_treatment refall
_refine_ls_matrix_type full
_refine_ls_number_parameters 397
_refine_ls_number_reflns 3954
_refine_ls_number_restraints 0
_refine_ls_restrained_S_all .980
_refine_ls_R_factor_all .195
_refine_ls_R_factor_gt .066
_refine_ls_shift/su_max <0.001
_refine_ls_shift/su_mean .000
_refine_ls_structure_factor_coef Fsqd
_refine_ls_weighting_details 'calc w = 1/[\s^2^(Fo^2^)+(0.032P)^2^] where P=(Fo^2^+2Fc^2^)/3'
_refine_ls_weighting_scheme calc
_refine_ls_wR_factor_ref .124
_reflns_number_gt 1544
_reflns_number_total 3954
_reflns_threshold_expression I>2\s(I)
_cod_data_source_file na1519.cif
_cod_data_source_block Ib
_cod_original_sg_symbol_H-M 'P 21/n'
_cod_database_code 2012149
_cod_database_fobs_code 2012149

loop_
_symmetry_equiv_pos_as_xyz
'x, y, z'
'-x+1/2, y+1/2, -z+1/2'
'-x, -y, -z'
'x-1/2, -y-1/2, z-1/2'

loop_
_atom_site_label
_atom_site_fract_x
_atom_site_fract_y
_atom_site_fract_z
_atom_site_U_iso_or_equiv
_atom_site_adp_type
_atom_site_calc_flag
_atom_site_refinement_flags
_atom_site_occupancy
_atom_site_disorder_assembly
_atom_site_disorder_group
_atom_site_type_symbol
O1 1.1222(10) -.09985(15) .34897(14) .0613(11) Uani d . 1 . . O
O21 .6705(11) .34469(16) .24393(15) .0680(12) Uani d . 1 . . O
O2 .3855(12) .13177(18) .53379(15) .0966(14) Uani d . 1 . . O
O22 1.4789(11) .12091(17) .06884(14) .1001(14) Uani d . 1 . . O
O3 .7184(12) .19259(19) .57452(14) .1106(16) Uani d . 1 . . O
O23 1.1828(12) .05988(17) .02288(13) .1121(16) Uani d . 1 . . O
N1 .6712(9) .12359(14) .38991(14) .0470(10) Uani d . 1 . . N
N21 1.1606(9) .12226(15) .20954(13) .0470(10) Uani d . 1 . . N
N2 .6877(9) .14127(14) .43656(14) .0463(10) Uani d . 1 . . N
N22 1.1487(9) .10482(14) .16238(13) .0462(10) Uani d . 1 . . N
N3 .5367(13) .1782(2) .53684(18) .0685(14) Uani d . 1 . . N
N23 1.3434(13) .07355(18) .06278(16) .0666(13) Uani d . 1 . . N
C1 1.0228(12) -.0444(2) .36164(18) .0483(13) Uani d . 1 . . C
C21 .7855(12) .28936(19) .23324(19) .0451(12) Uani d . 1 . . C
C2 1.0744(13) -.0219(2) .41173(19) .0496(13) Uani d . 1 . . C
C22 .7464(13) .2652(2) .18338(18) .0527(14) Uani d . 1 . . C
C3 .9648(12) .0335(2) .42221(17) .0477(13) Uani d . 1 . . C
C23 .8646(13) .2107(2) .17472(19) .0512(13) Uani d . 1 . . C
C4 .8006(11) .06676(19) .38299(16) .0440(12) Uani d . 1 . . C
C24 1.0205(11) .17883(17) .21531(16) .0403(11) Uani d . 1 . . C
C5 .7531(13) .04426(19) .33286(18) .0471(12) Uani d . 1 . . C
C25 1.0572(13) .2024(2) .26531(17) .0481(13) Uani d . 1 . . C
C6 .8604(13) -.01182(19) .32249(18) .0490(13) Uani d . 1 . . C
C26 .9412(14) .2579(2) .27327(19) .0526(14) Uani d . 1 . . C
C11 .5622(11) .19913(18) .44222(17) .0413(11) Uani d . 1 . . C
C31 1.2864(11) .04798(18) .15629(16) .0411(12) Uani d . 1 . . C
C12 .4996(13) .2188(2) .49205(18) .0488(12) Uani d . 1 . . C
C32 1.3711(12) .03183(19) .10622(18) .0452(12) Uani d . 1 . . C
C13 .4036(14) .2753(2) .5024(2) .0623(16) Uani d . 1 . . C
C33 1.4829(14) -.0229(2) .0940(2) .0601(15) Uani d . 1 . . C
C14 .3603(15) .3129(2) .4610(2) .0664(17) Uani d . 1 . . C
C34 1.5147(15) -.0631(2) .1336(2) .0667(16) Uani d . 1 . . C
C15 .4207(13) .2947(2) .4110(2) .0574(15) Uani d . 1 . . C
C35 1.4299(15) -.0495(2) .1837(2) .0637(16) Uani d . 1 . . C
C16 .5177(13) .2379(2) .40111(19) .0504(13) Uani d . 1 . . C
C36 1.3137(13) .0064(2) .1953(2) .0523(14) Uani d . 1 . . C
H1 1.225(14) -.115(2) .3728(18) .10(2) Uiso d . 1 . . H
H2 1.195(9) -.0455(14) .4385(12) .037(11) Uiso d . 1 . . H
H3 .994(9) .0495(15) .4582(13) .047(12) Uiso d . 1 . . H
H5 .624(10) .0676(15) .3052(13) .046(12) Uiso d . 1 . . H
H6 .840(9) -.0306(14) .2876(12) .036(11) Uiso d . 1 . . H
H13 .349(11) .2875(17) .5386(15) .067(15) Uiso d . 1 . . H
H14 .315(10) .3522(15) .4696(13) .047(13) Uiso d . 1 . . H
H15 .394(10) .3245(16) .3820(14) .054(13) Uiso d . 1 . . H
H16 .586(9) .2260(15) .3670(13) .036(11) Uiso d . 1 . . H
H21 .566(11) .3543(18) .2179(14) .047(17) Uiso d . 1 . . H
H22 .646(9) .2901(13) .1545(11) .027(10) Uiso d . 1 . . H
H23 .846(9) .1899(15) .1415(13) .040(12) Uiso d . 1 . . H
H25 1.146(10) .1783(15) .2939(13) .050(13) Uiso d . 1 . . H
H26 .951(10) .2741(15) .3076(14) .054(13) Uiso d . 1 . . H
H33 1.561(11) -.0299(18) .0593(15) .073(17) Uiso d . 1 . . H
H34 1.585(11) -.1020(17) .1262(15) .064(14) Uiso d . 1 . . H
H35 1.433(11) -.0768(16) .2123(14) .057(14) Uiso d . 1 . . H
H36 1.253(11) .0155(18) .2285(15) .065(16) Uiso d . 1 . . H

loop_
_atom_site_aniso_label
_atom_site_aniso_U_11
_atom_site_aniso_U_22
_atom_site_aniso_U_33
_atom_site_aniso_U_12
_atom_site_aniso_U_13
_atom_site_aniso_U_23
O1 .082(3) .039(2) .063(3) .0090(19) .003(2) -.0044(18)
O21 .090(3) .046(2) .067(3) .001(2) -.004(3) -.012(2)
O2 .117(4) .087(3) .086(3) .001(3) -.001(3) .024(3)
O22 .137(4) .085(3) .078(3) -.035(3) -.001(3) .024(2)
O3 .134(4) .136(4) .058(2) .027(3) -.031(3) .000(3)
O23 .180(5) .104(3) .049(2) .012(3) -.027(3) -.012(2)
N1 .049(3) .041(2) .051(2) .000(2) .004(2) -.0025(19)
N21 .051(3) .048(2) .042(2) -.001(2) .002(2) .0012(19)
N2 .047(3) .047(2) .045(2) .001(2) .002(2) -.0055(19)
N22 .052(3) .045(2) .041(2) .003(2) -.001(2) -.0033(19)
N3 .074(4) .078(4) .054(3) .024(3) .013(3) .000(3)
N23 .097(4) .056(3) .047(3) .003(3) .011(3) -.007(3)
C1 .047(3) .044(3) .055(3) -.006(3) .014(3) -.009(3)
C21 .042(3) .036(3) .058(3) -.007(2) .006(3) -.003(2)
C2 .048(3) .046(3) .054(3) .009(3) -.002(3) .005(3)
C22 .066(4) .045(3) .045(3) .002(3) -.009(3) .006(3)
C3 .052(3) .053(3) .039(3) -.001(3) .000(3) -.008(3)
C23 .063(4) .047(3) .044(3) .005(3) .005(3) -.001(3)
C4 .043(3) .042(3) .048(3) .002(2) .012(3) .000(2)
C24 .043(3) .038(3) .040(3) -.005(2) .007(2) -.002(2)
C5 .052(3) .043(3) .047(3) -.001(3) .002(3) .001(2)
C25 .057(3) .047(3) .040(3) -.005(3) .000(3) .004(2)
C6 .060(4) .047(3) .040(3) -.005(3) .004(3) -.009(2)
C26 .066(4) .051(3) .041(3) -.003(3) .002(3) -.002(3)
C11 .037(3) .040(3) .047(3) .000(2) -.001(2) -.006(2)
C31 .038(3) .043(3) .043(3) -.004(2) .003(2) -.005(2)
C12 .047(3) .058(3) .041(3) .008(3) -.007(2) .000(3)
C32 .048(3) .039(3) .049(3) .003(3) .003(2) .001(2)
C13 .068(4) .065(4) .054(4) .013(3) .005(3) -.019(3)
C33 .052(4) .063(4) .066(4) -.004(3) .010(3) -.009(3)
C14 .082(4) .044(3) .073(4) .005(3) -.003(4) -.014(3)
C34 .065(4) .044(3) .091(5) .005(3) .000(4) -.018(3)
C15 .064(4) .041(3) .066(4) .000(3) -.005(3) .007(3)
C35 .064(4) .044(3) .082(4) .001(3) -.005(4) .012(3)
C16 .054(3) .048(3) .049(3) -.001(3) .000(3) .002(3)
C36 .052(4) .056(3) .048(3) -.004(3) .002(3) .003(3)

loop_
_atom_type_symbol
_atom_type_description
_atom_type_scat_dispersion_real
_atom_type_scat_dispersion_imag
_atom_type_scat_source
C C .0033 .0016 'International Tables Vol C Tables 4.2.6.8 and 6.1.1.4'
H H .0000 .0000 'International Tables Vol C Tables 4.2.6.8 and 6.1.1.4'
O O .0106 .0060 'International Tables Vol C Tables 4.2.6.8 and 6.1.1.4'
N N .0061 .0033 'International Tables Vol C Tables 4.2.6.8 and 6.1.1.4'

loop_
_geom_angle_atom_site_label_1
_geom_angle_atom_site_label_2
_geom_angle_atom_site_label_3
_geom_angle
_geom_angle_publ_flag
C1 O1 H1 112(4) no
C21 O21 H21 104(3) no
N2 N1 C4 114.6(4) no
N22 N21 C24 113.1(4) no
N1 N2 C11 113.4(4) no
N21 N22 C31 113.5(4) no
O3 N3 O2 123.2(5) no
O3 N3 C12 118.2(5) no
O2 N3 C12 118.6(5) no
O23 N23 O22 122.7(5) no
O23 N23 C32 118.8(4) no
O22 N23 C32 118.6(4) no
C6 C1 O1 117.3(4) no
C6 C1 C2 120.3(4) no
O1 C1 C2 122.4(5) no
C26 C21 O21 118.4(5) no
C26 C21 C22 119.7(5) no
O21 C21 C22 122.0(5) no
C3 C2 C1 119.8(5) no
C3 C2 H2 122(2) no
C1 C2 H2 119(2) no
C23 C22 C21 119.9(5) no
C23 C22 H22 122.3(18) no
C21 C22 H22 117.7(18) no
C2 C3 C4 120.4(4) no
C2 C3 H3 120(2) no
C4 C3 H3 119(2) no
C22 C23 C24 120.4(5) no
C22 C23 H23 126(2) no
C24 C23 H23 114(2) no
C5 C4 C3 119.6(4) no
C5 C4 N1 115.5(4) no
C3 C4 N1 124.9(4) no
C23 C24 C25 120.1(4) no
C23 C24 N21 124.3(4) no
C25 C24 N21 115.6(4) no
C4 C5 C6 119.9(5) no
C4 C5 H5 119(2) no
C6 C5 H5 121(2) no
C26 C25 C24 118.8(5) no
C26 C25 H25 122(2) no
C24 C25 H25 119(2) no
C1 C6 C5 120.0(4) no
C1 C6 H6 115(2) no
C5 C6 H6 125(2) no
C21 C26 C25 121.2(5) no
C21 C26 H26 118(2) no
C25 C26 H26 120(2) no
C12 C11 C16 117.7(4) no
C12 C11 N2 118.3(4) no
C16 C11 N2 123.9(4) no
C36 C31 C32 117.7(4) no
C36 C31 N22 125.1(4) no
C32 C31 N22 116.9(4) no
C11 C12 C13 123.0(5) no
C11 C12 N3 119.3(4) no
C13 C12 N3 117.8(5) no
C33 C32 C31 123.1(5) no
C33 C32 N23 116.4(5) no
C31 C32 N23 120.5(4) no
C14 C13 C12 118.2(5) no
C14 C13 H13 121(2) no
C12 C13 H13 121(2) no
C34 C33 C32 118.2(5) no
C34 C33 H33 123(3) no
C32 C33 H33 118(3) no
C13 C14 C15 120.2(5) no
C13 C14 H14 116(2) no
C15 C14 H14 123(2) no
C33 C34 C35 121.0(5) no
C33 C34 H34 120(2) no
C35 C34 H34 119(2) no
C14 C15 C16 121.0(5) no
C14 C15 H15 117(2) no
C16 C15 H15 122(2) no
C34 C35 C36 119.9(5) no
C34 C35 H35 124(2) no
C36 C35 H35 116(2) no
C11 C16 C15 119.8(5) no
C11 C16 H16 118(2) no
C15 C16 H16 121(2) no
C31 C36 C35 120.0(5) no
C31 C36 H36 120(3) no
C35 C36 H36 120(3) no

loop_
_geom_bond_atom_site_label_1
_geom_bond_atom_site_label_2
_geom_bond_site_symmetry_2
_geom_bond_distance
_geom_bond_publ_flag
O1 C1 . 1.373(5) no
O1 H1 . .79(5) no
O21 C21 . 1.378(5) no
O21 H21 . .79(4) no
O2 N3 . 1.216(5) no
O22 N23 . 1.213(5) no
O3 N3 . 1.203(5) no
O23 N23 . 1.203(5) no
N1 N2 . 1.253(4) no
N1 C4 . 1.412(5) no
N21 N22 . 1.264(4) no
N21 C24 . 1.418(5) no
N2 C11 . 1.425(5) no
N22 C31 . 1.421(5) no
N3 C12 . 1.474(6) no
N23 C32 . 1.464(5) no
C1 C6 . 1.372(6) no
C1 C2 . 1.381(6) no
C21 C26 . 1.363(6) no
C21 C22 . 1.386(6) no
C2 C3 . 1.373(6) no
C2 H2 . .97(3) no
C22 C23 . 1.354(6) no
C22 H22 . .99(3) no
C3 C4 . 1.383(5) no
C3 H3 . .99(3) no
C23 C24 . 1.379(5) no
C23 H23 . .97(3) no
C4 C5 . 1.380(5) no
C24 C25 . 1.383(5) no
C5 C6 . 1.384(6) no
C5 H5 . 1.00(3) no
C25 C26 . 1.372(6) no
C25 H25 . .96(3) no
C6 H6 . .99(3) no
C26 H26 . .95(3) no
C11 C12 . 1.377(5) no
C11 C16 . 1.379(5) no
C31 C36 . 1.379(5) no
C31 C32 . 1.380(5) no
C12 C13 . 1.380(6) no
C32 C33 . 1.370(6) no
C13 C14 . 1.365(6) no
C13 H13 . .99(4) no
C33 C34 . 1.367(7) no
C33 H33 . .96(4) no
C14 C15 . 1.370(6) no
C14 H14 . .95(3) no
C34 C35 . 1.368(7) no
C34 H34 . .96(4) no
C15 C16 . 1.384(6) no
C15 H15 . 1.01(3) no
C35 C36 . 1.398(6) no
C35 H35 . .96(4) no
C16 H16 . .96(3) no
C36 H36 . .91(4) no

loop_
_geom_torsion_atom_site_label_1
_geom_torsion_atom_site_label_2
_geom_torsion_atom_site_label_3
_geom_torsion_atom_site_label_4
_geom_torsion
_geom_torsion_publ_flag
C4 N1 N2 C11 178.8(4) no
C24 N21 N22 C31 -179.6(4) no
C6 C1 C2 C3 -.5(7) no
O1 C1 C2 C3 -179.1(4) no
C26 C21 C22 C23 -.3(7) no
O21 C21 C22 C23 179.8(5) no
C1 C2 C3 C4 .5(7) no
C21 C22 C23 C24 .7(8) no
C2 C3 C4 C5 -1.2(7) no
C2 C3 C4 N1 178.5(4) no
N2 N1 C4 C5 173.8(4) no
N2 N1 C4 C3 -5.9(6) no
C22 C23 C24 C25 .0(7) no
C22 C23 C24 N21 -178.1(5) no
N22 N21 C24 C23 4.2(6) no
N22 N21 C24 C25 -174.0(4) no
C3 C4 C5 C6 1.9(7) no
N1 C4 C5 C6 -177.9(4) no
C23 C24 C25 C26 -1.0(7) no
N21 C24 C25 C26 177.2(4) no
O1 C1 C6 C5 179.8(4) no
C2 C1 C6 C5 1.1(7) no
C4 C5 C6 C1 -1.9(7) no
O21 C21 C26 C25 179.2(4) no
C22 C21 C26 C25 -.7(7) no
C24 C25 C26 C21 1.4(7) no
N1 N2 C11 C12 166.8(4) no
N1 N2 C11 C16 -17.0(6) no
N21 N22 C31 C36 22.8(6) no
N21 N22 C31 C32 -162.9(4) no
C16 C11 C12 C13 -1.5(8) no
N2 C11 C12 C13 174.9(5) no
C16 C11 C12 N3 178.6(4) no
N2 C11 C12 N3 -4.9(7) no
O3 N3 C12 C11 128.0(5) no
O2 N3 C12 C11 -51.3(7) no
O3 N3 C12 C13 -51.8(7) no
O2 N3 C12 C13 128.9(6) no
C36 C31 C32 C33 -.7(7) no
N22 C31 C32 C33 -175.3(5) no
C36 C31 C32 N23 179.2(4) no
N22 C31 C32 N23 4.5(6) no
O23 N23 C32 C33 51.1(7) no
O22 N23 C32 C33 -130.0(5) no
O23 N23 C32 C31 -128.7(5) no
O22 N23 C32 C31 50.1(7) no
C11 C12 C13 C14 1.7(8) no
N3 C12 C13 C14 -178.5(5) no
C31 C32 C33 C34 -.6(8) no
N23 C32 C33 C34 179.6(5) no
C12 C13 C14 C15 -1.7(9) no
C32 C33 C34 C35 1.4(8) no
C13 C14 C15 C16 1.6(9) no
C33 C34 C35 C36 -1.0(9) no
C12 C11 C16 C15 1.4(7) no
N2 C11 C16 C15 -174.9(4) no
C14 C15 C16 C11 -1.4(8) no
C32 C31 C36 C35 1.1(7) no
N22 C31 C36 C35 175.3(5) no
C34 C35 C36 C31 -.4(8) no

loop_
_cod_related_entry_id
_cod_related_entry_database
_cod_related_entry_code
1 ChemSpider 15399242
